data_7006419
loop_
_publ_author_name
'Ito, Shigekazu'
'Freytag, Matthias'
'Yoshifuji, Masaaki'

_publ_section_title
;
 Structural and coordination properties of
 1,2-bis(cyclopropyl)-3,4-bis(2,4,6-tri-tert-butylphenyl)-3,4-diphosphinidenecyclobutene
 prepared by dehydrogenative homocoupling of
 3-cyclopropyl-1-(2,4,6-tri-tert-butylphenyl)-1-phosphaallene.
;
_journal_issue 5
_journal_name_full 'Dalton transactions (Cambridge, England : 2003)'
_journal_page_first 710
_journal_page_last 713
_journal_paper_doi 10.1039/b510432g
_journal_year 2006
_chemical_formula_moiety 'C24 H38 Br O P '
_chemical_formula_sum 'C24 H38 Br O P'
_chemical_formula_weight 453.44
_chemical_melting_point 77.0(10)
_space_group_IT_number 2
_symmetry_cell_setting triclinic
_symmetry_Int_Tables_number 2
_symmetry_space_group_name_Hall '-P 1'
_symmetry_space_group_name_H-M 'P -1'
_cell_angle_alpha 105.593(2)
_cell_angle_beta 96.440(4)
_cell_angle_gamma 90.888(3)
_cell_formula_units_Z 2
_cell_length_a 9.9117(5)
_cell_length_b 13.2871(5)
_cell_length_c 9.7067(5)
_cell_measurement_reflns_used 3922
_cell_measurement_temperature 133
_cell_measurement_theta_max 27.5
_cell_measurement_theta_min 3.2
_cell_volume 1222.14(10)
_computing_cell_refinement PROCESS-AUTO
_computing_data_collection PROCESS-AUTO
_computing_data_reduction 'teXsan Ver. 1.10'
_computing_publication_material 'teXsan Ver. 1.10'
_computing_structure_refinement 'teXsan Ver. 1.10'
_computing_structure_solution SIR92
_diffrn_detector_area_resol_mean 0.010000
_diffrn_measured_fraction_theta_full 0.9130
_diffrn_measured_fraction_theta_max 0.9130
_diffrn_measurement_device_type 'Rigaku RAXIS-IV Imaging Plate'
_diffrn_measurement_method \w
_diffrn_radiation_type 'Mo K\a'
_diffrn_radiation_wavelength 0.7107
_diffrn_reflns_av_R_equivalents 0.024
_diffrn_reflns_limit_h_max 12
_diffrn_reflns_limit_h_min 0
_diffrn_reflns_limit_k_max 17
_diffrn_reflns_limit_k_min -17
_diffrn_reflns_limit_l_max 12
_diffrn_reflns_limit_l_min -12
_diffrn_reflns_number 9728
_diffrn_reflns_theta_full 27.48
_diffrn_reflns_theta_max 27.48
_exptl_absorpt_coefficient_mu 1.763
_exptl_absorpt_correction_T_max 0.703
_exptl_absorpt_correction_T_min 0.619
_exptl_absorpt_correction_type multi-scan
_exptl_absorpt_process_details '(Higashi, 1995)'
_exptl_crystal_colour colorless
_exptl_crystal_density_diffrn 1.232
_exptl_crystal_density_method 'not measured'
_exptl_crystal_description prism
_exptl_crystal_size_max 0.300
_exptl_crystal_size_mid 0.200
_exptl_crystal_size_min 0.200
_refine_diff_density_max 0.96
_refine_diff_density_min -1.15
_refine_ls_extinction_method none
_refine_ls_goodness_of_fit_ref 1.311
_refine_ls_hydrogen_treatment noref
_refine_ls_number_parameters 244
_refine_ls_number_reflns 4388
_refine_ls_R_factor_gt 0.0508
_refine_ls_shift/su_max 0.0038
_refine_ls_structure_factor_coef F
_refine_ls_weighting_details 'w = 1/[\s^2^(Fo) + 0.00250|Fo|^2^]'
_refine_ls_weighting_scheme calc
_refine_ls_wR_factor_ref 0.0775
_reflns_number_gt 4388
_reflns_number_total 5101
_reflns_threshold_expression F^2^>2.0\s(F^2^)
_cod_data_source_file b510432g.txt
_cod_data_source_block No.4
_cod_depositor_comments
;
The following automatic conversions were performed:

'_chemical_melting_point' value '76-78' was changed to '77.0(10)' -
the average value was taken and precision was estimated.

Automatic conversion script
Id: cif_fix_values 1569 2011-02-09 13:29:24Z adriana 
;
_cod_original_cell_volume 1222.1(1)
_cod_original_sg_symbol_H-M 'P -1 '
_cod_original_formula_sum 'C24 H38 Br O P '
_cod_database_code 7006419

loop_
_symmetry_equiv_pos_as_xyz
x,y,z
-x,-y,-z

loop_
_atom_site_label
_atom_site_type_symbol
_atom_site_fract_x
_atom_site_fract_y
_atom_site_fract_z
_atom_site_U_iso_or_equiv
_atom_site_adp_type
_atom_site_occupancy
_atom_site_calc_flag
_atom_site_refinement_flags
_atom_site_disorder_assembly
_atom_site_disorder_group
Br Br 0.13834(4) 0.14027(3) 1.29983(4) 0.0355(1) Uani 1.00 d . . .
P P 0.08279(8) 0.35634(6) 1.22719(8) 0.0224(2) Uani 1.00 d . . .
O O -0.0873(3) 0.2734(2) 1.5018(3) 0.0438(8) Uani 1.00 d . . .
C(1) C 0.0816(3) 0.2801(3) 1.3388(3) 0.0245(7) Uani 1.00 d . . .
C(2) C 0.0348(4) 0.3228(3) 1.4880(3) 0.0299(8) Uani 1.00 d . . .
C(3) C 0.1391(4) 0.3138(3) 1.6063(4) 0.0274(8) Uani 1.00 d . . .
C(4) C 0.2582(5) 0.3907(3) 1.6502(4) 0.044(1) Uani 1.00 d . . .
C(5) C 0.1511(4) 0.3947(3) 1.7479(4) 0.0374(10) Uani 1.00 d . . .
C(6) C -0.2057(4) 0.3102(4) 1.4403(5) 0.053(1) Uani 1.00 d . . .
C(7) C 0.1554(3) 0.2772(2) 1.0689(3) 0.0196(7) Uani 1.00 d . . .
C(8) C 0.0710(3) 0.2089(2) 0.9519(3) 0.0204(7) Uani 1.00 d . . .
C(9) C 0.1340(3) 0.1389(2) 0.8460(3) 0.0227(7) Uani 1.00 d . . .
C(10) C 0.2745(3) 0.1354(2) 0.8479(3) 0.0209(7) Uani 1.00 d . . .
C(11) C 0.3529(3) 0.2095(3) 0.9574(3) 0.0240(7) Uani 1.00 d . . .
C(12) C 0.2995(3) 0.2817(2) 1.0662(3) 0.0225(7) Uani 1.00 d . . .
C(13) C -0.0864(3) 0.2104(3) 0.9290(3) 0.0235(7) Uani 1.00 d . . .
C(14) C -0.1503(4) 0.1516(3) 1.0235(4) 0.0326(9) Uani 1.00 d . . .
C(15) C -0.1356(4) 0.3224(3) 0.9575(4) 0.0359(9) Uani 1.00 d . . .
C(16) C -0.1428(3) 0.1555(3) 0.7709(4) 0.0308(9) Uani 1.00 d . . .
C(17) C 0.3440(3) 0.0588(3) 0.7311(3) 0.0256(8) Uani 1.00 d . . .
C(18) C 0.2397(4) -0.0136(3) 0.6174(4) 0.0372(9) Uani 1.00 d . . .
C(19) C 0.4277(4) 0.1219(3) 0.6568(4) 0.0363(9) Uani 1.00 d . . .
C(20) C 0.4377(4) -0.0089(3) 0.8005(4) 0.040(1) Uani 1.00 d . . .
C(21) C 0.3998(3) 0.3656(3) 1.1732(4) 0.0307(8) Uani 1.00 d . . .
C(22) C 0.5403(4) 0.3663(3) 1.1182(4) 0.041(1) Uani 1.00 d . . .
C(23) C 0.4269(4) 0.3434(4) 1.3214(4) 0.041(1) Uani 1.00 d . . .
C(24) C 0.3472(4) 0.4760(3) 1.1878(5) 0.044(1) Uani 1.00 d . . .
H(1) H -0.0443 0.3851 1.4926 0.0535 Uiso 1.00 calc . . .
H(2) H 0.1583 0.2427 1.6114 0.0535 Uiso 1.00 calc . . .
H(3) H 0.2674 0.4515 1.5925 0.0535 Uiso 1.00 calc . . .
H(4) H 0.3670 0.3663 1.7010 0.0535 Uiso 1.00 calc . . .
H(5) H 0.0896 0.4596 1.7648 0.0535 Uiso 1.00 calc . . .
H(6) H 0.1700 0.3699 1.8478 0.0535 Uiso 1.00 calc . . .
H(7) H -0.2063 0.3083 1.3340 0.0535 Uiso 1.00 calc . . .
H(8) H -0.2990 0.2744 1.4624 0.0535 Uiso 1.00 calc . . .
H(9) H -0.2041 0.3802 1.4672 0.0535 Uiso 1.00 calc . . .
H(10) H 0.0714 0.0758 0.7624 0.0535 Uiso 1.00 calc . . .
H(11) H 0.4538 0.2159 0.9373 0.0535 Uiso 1.00 calc . . .
H(12) H -0.1259 0.0781 0.9941 0.0535 Uiso 1.00 calc . . .
H(13) H -0.2577 0.1527 1.0005 0.0535 Uiso 1.00 calc . . .
H(14) H -0.1337 0.1817 1.1346 0.0535 Uiso 1.00 calc . . .
H(15) H -0.2353 0.3256 0.9084 0.0535 Uiso 1.00 calc . . .
H(16) H -0.1316 0.3622 1.0731 0.0535 Uiso 1.00 calc . . .
H(17) H -0.0796 0.3715 0.8982 0.0535 Uiso 1.00 calc . . .
H(18) H -0.1006 0.1923 0.6954 0.0535 Uiso 1.00 calc . . .
H(19) H -0.1324 0.0757 0.7547 0.0535 Uiso 1.00 calc . . .
H(20) H -0.2494 0.1543 0.7671 0.0535 Uiso 1.00 calc . . .
H(21) H 0.2833 -0.0569 0.5377 0.0535 Uiso 1.00 calc . . .
H(22) H 0.1695 0.0297 0.5579 0.0535 Uiso 1.00 calc . . .
H(23) H 0.1828 -0.0600 0.6652 0.0535 Uiso 1.00 calc . . .
H(24) H 0.4782 0.0808 0.5651 0.0535 Uiso 1.00 calc . . .
H(25) H 0.3707 0.1634 0.6011 0.0535 Uiso 1.00 calc . . .
H(26) H 0.5003 0.1770 0.7286 0.0535 Uiso 1.00 calc . . .
H(27) H 0.4818 -0.0558 0.7285 0.0535 Uiso 1.00 calc . . .
H(28) H 0.4954 0.0335 0.8750 0.0535 Uiso 1.00 calc . . .
H(29) H 0.3979 -0.0478 0.8668 0.0535 Uiso 1.00 calc . . .
H(30) H 0.5300 0.3786 1.0292 0.0535 Uiso 1.00 calc . . .
H(31) H 0.5933 0.2958 1.1054 0.0535 Uiso 1.00 calc . . .
H(32) H 0.6112 0.4268 1.1921 0.0535 Uiso 1.00 calc . . .
H(33) H 0.4682 0.2671 1.3076 0.0535 Uiso 1.00 calc . . .
H(34) H 0.5144 0.4000 1.3683 0.0535 Uiso 1.00 calc . . .
H(35) H 0.3426 0.3483 1.3844 0.0535 Uiso 1.00 calc . . .
H(36) H 0.4110 0.5264 1.2383 0.0535 Uiso 1.00 calc . . .
H(37) H 0.2565 0.4828 1.2357 0.0535 Uiso 1.00 calc . . .
H(38) H 0.3340 0.4817 1.0688 0.0535 Uiso 1.00 calc . . .

loop_
_atom_site_aniso_label
_atom_site_aniso_U_11
_atom_site_aniso_U_22
_atom_site_aniso_U_33
_atom_site_aniso_U_12
_atom_site_aniso_U_13
_atom_site_aniso_U_23
Br 0.0499(3) 0.0233(2) 0.0321(2) 0.0053(1) -0.0007(2) 0.0075(1)
P 0.0246(4) 0.0209(4) 0.0202(4) 0.0043(3) 0.0034(3) 0.0024(3)
O 0.036(1) 0.049(2) 0.049(2) 0.002(1) 0.005(1) 0.017(1)
C(1) 0.023(2) 0.025(2) 0.023(1) 0.004(1) 0.001(1) 0.004(1)
C(2) 0.030(2) 0.040(2) 0.021(1) 0.004(1) 0.003(1) 0.009(1)
C(3) 0.032(2) 0.022(1) 0.024(1) 0.001(1) -0.004(1) 0.002(1)
C(4) 0.054(3) 0.036(2) 0.034(2) -0.015(2) 0.002(2) -0.003(2)
C(5) 0.049(2) 0.038(2) 0.024(2) 0.007(2) 0.004(2) 0.007(2)
C(6) 0.031(2) 0.078(3) 0.052(2) 0.014(2) 0.007(2) 0.022(2)
C(7) 0.021(1) 0.016(1) 0.020(1) 0.004(1) 0.001(1) 0.003(1)
C(8) 0.019(1) 0.019(1) 0.021(1) 0.000(1) -0.001(1) 0.004(1)
C(9) 0.022(1) 0.024(1) 0.020(1) 0.000(1) 0.002(1) 0.003(1)
C(10) 0.021(1) 0.021(1) 0.019(1) 0.001(1) 0.000(1) 0.002(1)
C(11) 0.018(1) 0.026(2) 0.023(1) 0.002(1) 0.001(1) -0.001(1)
C(12) 0.019(1) 0.022(1) 0.021(1) -0.003(1) 0.000(1) -0.001(1)
C(13) 0.017(1) 0.026(2) 0.024(1) -0.001(1) 0.001(1) 0.003(1)
C(14) 0.025(2) 0.041(2) 0.030(2) -0.006(1) 0.005(1) 0.007(2)
C(15) 0.023(2) 0.034(2) 0.047(2) 0.007(1) -0.001(1) 0.006(2)
C(16) 0.021(2) 0.042(2) 0.025(2) 0.000(1) -0.002(1) 0.005(1)
C(17) 0.025(2) 0.027(2) 0.019(1) 0.003(1) 0.003(1) -0.002(1)
C(18) 0.035(2) 0.032(2) 0.032(2) -0.001(2) 0.003(1) -0.012(1)
C(19) 0.031(2) 0.040(2) 0.032(2) 0.002(2) 0.011(1) -0.003(2)
C(20) 0.046(2) 0.038(2) 0.031(2) 0.015(2) 0.000(2) 0.000(2)
C(21) 0.024(2) 0.031(2) 0.028(2) -0.004(1) -0.003(1) -0.006(1)
C(22) 0.030(2) 0.045(2) 0.037(2) -0.011(2) 0.004(2) -0.006(2)
C(23) 0.028(2) 0.057(3) 0.030(2) -0.003(2) -0.006(1) 0.000(2)
C(24) 0.034(2) 0.024(2) 0.062(3) -0.007(1) 0.005(2) -0.005(2)

loop_
_atom_type_symbol
_atom_type_description
_atom_type_scat_dispersion_real
_atom_type_scat_dispersion_imag
_atom_type_scat_source
C C 0.003 0.002
;International Tables for Crystallography
(1992, Vol. C, Tables 4.2.6.8 and 6.1.1.1)
;
H H 0.000 0.000
;International Tables for Crystallography
(1992, Vol. C, Table 6.1.1.2)
;
P P 0.102 0.094
;International Tables for Crystallography
(1992, Vol. C, Tables 4.2.6.8 and 6.1.1.1)
;
O O 0.011 0.006
;International Tables for Crystallography
(1992, Vol. C, Tables 4.2.6.8 and 6.1.1.1)
;
Br Br -0.290 2.459
;International Tables for Crystallography
(1992, Vol. C, Tables 4.2.6.8 and 6.1.1.1)
;

loop_
_geom_angle_atom_site_label_1
_geom_angle_atom_site_label_2
_geom_angle_atom_site_label_3
_geom_angle
_geom_angle_site_symmetry_1
_geom_angle_site_symmetry_2
_geom_angle_site_symmetry_3
_geom_angle_publ_flag
C(1) P C(7) 105.0(1) . 1_555 1_555 yes
C(2) O C(6) 114.8(3) . 1_555 1_555 yes
Br C(1) P 125.5(2) . 1_555 1_555 yes
Br C(1) C(2) 114.6(2) . 1_555 1_555 yes
P C(1) C(2) 120.0(2) . 1_555 1_555 yes
O C(2) C(1) 112.6(3) . 1_555 1_555 yes
O C(2) C(3) 108.5(3) . 1_555 1_555 yes
C(1) C(2) C(3) 112.3(3) . 1_555 1_555 yes
C(2) C(3) C(4) 118.8(3) . 1_555 1_555 yes
C(2) C(3) C(5) 119.5(3) . 1_555 1_555 yes
C(4) C(3) C(5) 60.0(3) . 1_555 1_555 yes
C(3) C(4) C(5) 59.9(3) . 1_555 1_555 yes
C(3) C(5) C(4) 60.1(2) . 1_555 1_555 yes
P C(7) C(8) 120.9(2) . 1_555 1_555 yes
P C(7) C(12) 119.4(2) . 1_555 1_555 yes
C(8) C(7) C(12) 119.7(3) . 1_555 1_555 yes
C(7) C(8) C(9) 117.9(3) . 1_555 1_555 yes
C(7) C(8) C(13) 124.6(3) . 1_555 1_555 yes
C(9) C(8) C(13) 117.4(3) . 1_555 1_555 yes
C(8) C(9) C(10) 123.1(3) . 1_555 1_555 yes
C(9) C(10) C(11) 116.9(3) . 1_555 1_555 yes
C(9) C(10) C(17) 123.2(3) . 1_555 1_555 yes
C(11) C(10) C(17) 119.7(3) . 1_555 1_555 yes
C(10) C(11) C(12) 123.8(3) . 1_555 1_555 yes
C(7) C(12) C(11) 117.9(3) . 1_555 1_555 yes
C(7) C(12) C(21) 124.5(3) . 1_555 1_555 yes
C(11) C(12) C(21) 117.5(3) . 1_555 1_555 yes
C(8) C(13) C(14) 110.7(3) . 1_555 1_555 yes
C(8) C(13) C(15) 111.9(3) . 1_555 1_555 yes
C(8) C(13) C(16) 111.1(2) . 1_555 1_555 yes
C(14) C(13) C(15) 110.6(3) . 1_555 1_555 yes
C(14) C(13) C(16) 106.9(3) . 1_555 1_555 yes
C(15) C(13) C(16) 105.4(3) . 1_555 1_555 yes
C(10) C(17) C(18) 111.6(3) . 1_555 1_555 yes
C(10) C(17) C(19) 108.8(3) . 1_555 1_555 yes
C(10) C(17) C(20) 109.6(3) . 1_555 1_555 yes
C(18) C(17) C(19) 108.9(3) . 1_555 1_555 yes
C(18) C(17) C(20) 108.3(3) . 1_555 1_555 yes
C(19) C(17) C(20) 109.5(3) . 1_555 1_555 yes
C(12) C(21) C(22) 111.2(3) . 1_555 1_555 yes
C(12) C(21) C(23) 111.8(3) . 1_555 1_555 yes
C(12) C(21) C(24) 110.6(3) . 1_555 1_555 yes
C(22) C(21) C(23) 105.7(3) . 1_555 1_555 yes
C(22) C(21) C(24) 106.2(3) . 1_555 1_555 yes
C(23) C(21) C(24) 111.1(3) . 1_555 1_555 yes

loop_
_geom_bond_atom_site_label_1
_geom_bond_atom_site_label_2
_geom_bond_distance
_geom_bond_site_symmetry_1
_geom_bond_site_symmetry_2
_geom_bond_publ_flag
Br C(1) 1.901(3) . . yes
P C(1) 1.671(3) . . yes
P C(7) 1.841(3) . . yes
O C(2) 1.404(4) . . yes
O C(6) 1.411(5) . . yes
C(1) C(2) 1.533(4) . . yes
C(2) C(3) 1.488(5) . . yes
C(3) C(4) 1.495(5) . . yes
C(3) C(5) 1.492(5) . . yes
C(4) C(5) 1.493(6) . . yes
C(7) C(8) 1.422(4) . . yes
C(7) C(12) 1.431(4) . . yes
C(8) C(9) 1.401(4) . . yes
C(8) C(13) 1.552(4) . . yes
C(9) C(10) 1.391(4) . . yes
C(10) C(11) 1.390(4) . . yes
C(10) C(17) 1.541(4) . . yes
C(11) C(12) 1.383(4) . . yes
C(12) C(21) 1.556(4) . . yes
C(13) C(14) 1.535(5) . . yes
C(13) C(15) 1.536(5) . . yes
C(13) C(16) 1.547(4) . . yes
C(17) C(18) 1.535(5) . . yes
C(17) C(19) 1.533(5) . . yes
C(17) C(20) 1.528(5) . . yes
C(21) C(22) 1.547(5) . . yes
C(21) C(23) 1.541(5) . . yes
C(21) C(24) 1.539(5) . . yes

loop_
_geom_torsion_atom_site_label_1
_geom_torsion_atom_site_label_2
_geom_torsion_atom_site_label_3
_geom_torsion_atom_site_label_4
_geom_torsion
_geom_torsion_site_symmetry_1
_geom_torsion_site_symmetry_2
_geom_torsion_site_symmetry_3
_geom_torsion_site_symmetry_4
_geom_torsion_publ_flag
Br C(1) P C(7) -2.2(2) 1_555 1_555 1_555 1_555 yes
Br C(1) C(2) O -68.4(3) 1_555 1_555 1_555 1_555 yes
Br C(1) C(2) C(3) 54.5(3) 1_555 1_555 1_555 1_555 yes
P C(1) C(2) O 112.9(3) 1_555 1_555 1_555 1_555 yes
P C(1) C(2) C(3) -124.2(3) 1_555 1_555 1_555 1_555 yes
P C(7) C(8) C(9) -170.0(2) 1_555 1_555 1_555 1_555 yes
P C(7) C(8) C(13) 13.3(4) 1_555 1_555 1_555 1_555 yes
P C(7) C(12) C(11) 169.8(2) 1_555 1_555 1_555 1_555 yes
P C(7) C(12) C(21) -13.1(4) 1_555 1_555 1_555 1_555 yes
O C(2) C(3) C(4) -157.4(3) 1_555 1_555 1_555 1_555 yes
O C(2) C(3) C(5) -87.6(4) 1_555 1_555 1_555 1_555 yes
C(1) P C(7) C(8) 88.3(3) 1_555 1_555 1_555 1_555 yes
C(1) P C(7) C(12) -89.4(3) 1_555 1_555 1_555 1_555 yes
C(1) C(2) O C(6) -80.0(4) 1_555 1_555 1_555 1_555 yes
C(1) C(2) C(3) C(4) 77.4(4) 1_555 1_555 1_555 1_555 yes
C(1) C(2) C(3) C(5) 147.2(3) 1_555 1_555 1_555 1_555 yes
C(2) C(1) P C(7) 176.5(2) 1_555 1_555 1_555 1_555 yes
C(2) C(3) C(4) C(5) 109.3(4) 1_555 1_555 1_555 1_555 yes
C(2) C(3) C(5) C(4) -108.2(4) 1_555 1_555 1_555 1_555 yes
C(3) C(2) O C(6) 155.0(3) 1_555 1_555 1_555 1_555 yes
C(7) C(8) C(9) C(10) -2.0(5) 1_555 1_555 1_555 1_555 yes
C(7) C(8) C(13) C(14) -80.8(4) 1_555 1_555 1_555 1_555 yes
C(7) C(8) C(13) C(15) 43.1(4) 1_555 1_555 1_555 1_555 yes
C(7) C(8) C(13) C(16) 160.5(3) 1_555 1_555 1_555 1_555 yes
C(7) C(12) C(11) C(10) 2.5(5) 1_555 1_555 1_555 1_555 yes
C(7) C(12) C(21) C(22) -165.3(3) 1_555 1_555 1_555 1_555 yes
C(7) C(12) C(21) C(23) 76.8(4) 1_555 1_555 1_555 1_555 yes
C(7) C(12) C(21) C(24) -47.6(4) 1_555 1_555 1_555 1_555 yes
C(8) C(7) C(12) C(11) -8.0(4) 1_555 1_555 1_555 1_555 yes
C(8) C(7) C(12) C(21) 169.1(3) 1_555 1_555 1_555 1_555 yes
C(8) C(9) C(10) C(11) -3.4(5) 1_555 1_555 1_555 1_555 yes
C(8) C(9) C(10) C(17) -179.6(3) 1_555 1_555 1_555 1_555 yes
C(9) C(8) C(7) C(12) 7.7(4) 1_555 1_555 1_555 1_555 yes
C(9) C(8) C(13) C(14) 102.5(3) 1_555 1_555 1_555 1_555 yes
C(9) C(8) C(13) C(15) -133.6(3) 1_555 1_555 1_555 1_555 yes
C(9) C(8) C(13) C(16) -16.2(4) 1_555 1_555 1_555 1_555 yes
C(9) C(10) C(11) C(12) 3.1(5) 1_555 1_555 1_555 1_555 yes
C(9) C(10) C(17) C(18) -1.7(5) 1_555 1_555 1_555 1_555 yes
C(9) C(10) C(17) C(19) 118.5(3) 1_555 1_555 1_555 1_555 yes
C(9) C(10) C(17) C(20) -121.7(3) 1_555 1_555 1_555 1_555 yes
C(10) C(9) C(8) C(13) 174.9(3) 1_555 1_555 1_555 1_555 yes
C(10) C(11) C(12) C(21) -174.9(3) 1_555 1_555 1_555 1_555 yes
C(11) C(10) C(17) C(18) -177.8(3) 1_555 1_555 1_555 1_555 yes
C(11) C(10) C(17) C(19) -57.6(4) 1_555 1_555 1_555 1_555 yes
C(11) C(10) C(17) C(20) 62.1(4) 1_555 1_555 1_555 1_555 yes
C(11) C(12) C(21) C(22) 11.8(5) 1_555 1_555 1_555 1_555 yes
C(11) C(12) C(21) C(23) -106.1(4) 1_555 1_555 1_555 1_555 yes
C(11) C(12) C(21) C(24) 129.5(4) 1_555 1_555 1_555 1_555 yes
C(12) C(7) C(8) C(13) -169.0(3) 1_555 1_555 1_555 1_555 yes
C(12) C(11) C(10) C(17) 179.5(3) 1_555 1_555 1_555 1_555 yes
